data_7039815
loop_
_publ_author_name
'Wang, Xiuli'
'Sun, Junjun'
'Lin, Hongyan'
'Chang, Zhihan'
'Wang, Xiang'
'Liu, Guocheng'

_publ_section_title
;
 A series of Anderson-type polyoxometalate-based metal-organic complexes:
 their pH-dependent electrochemical behaviour, and as electrocatalysts and
 photocatalysts.
;
_journal_issue 31
_journal_name_full 'Dalton transactions (Cambridge, England : 2003)'
_journal_page_first 12465
_journal_page_last 12478
_journal_paper_doi 10.1039/c6dt02216b
_journal_volume 45
_journal_year 2016
_chemical_formula_sum 'C28 H50 Cu2 Mo6 N8 O38 Te'
_chemical_formula_weight 1937.08
_space_group_crystal_system triclinic
_space_group_IT_number 2
_space_group_name_Hall '-P 1'
_space_group_name_H-M_alt 'P -1'
_symmetry_space_group_name_Hall '-P 1'
_symmetry_space_group_name_H-M 'P -1'
_atom_sites_solution_hydrogens geom
_atom_sites_solution_primary direct
_atom_sites_solution_secondary difmap
_audit_creation_method SHELXL-2014/7
_audit_update_record
;
2016-06-20 deposited with the CCDC.
2016-07-06 downloaded from the CCDC.
;
_cell_angle_alpha 73.6500(10)
_cell_angle_beta 82.1130(10)
_cell_angle_gamma 83.9400(10)
_cell_formula_units_Z 1
_cell_length_a 8.7020(5)
_cell_length_b 11.6250(7)
_cell_length_c 13.7290(9)
_cell_measurement_reflns_used 3314
_cell_measurement_temperature 296(2)
_cell_measurement_theta_max 28.2473
_cell_measurement_theta_min 2.6837
_cell_volume 1316.79(14)
_computing_cell_refinement 'Bruker XSCANS'
_computing_data_collection 'Bruker XSCANS'
_computing_data_reduction 'Bruker SHELXTL'
_computing_molecular_graphics 'Bruker SHELXTL'
_computing_publication_material 'Bruker SHELXTL'
_computing_structure_refinement 'SHELXL-2014/7 (Sheldrick, 2014)'
_computing_structure_solution 'Bruker SHELXTL'
_diffrn_ambient_temperature 296(2)
_diffrn_measured_fraction_theta_full 0.998
_diffrn_measured_fraction_theta_max 0.990
_diffrn_measurement_device_type 'Bruker P4'
_diffrn_measurement_method '\w scans'
_diffrn_radiation_type MoK\a
_diffrn_radiation_wavelength 0.71069
_diffrn_reflns_av_R_equivalents 0.0193
_diffrn_reflns_av_unetI/netI 0.0402
_diffrn_reflns_Laue_measured_fraction_full 0.998
_diffrn_reflns_Laue_measured_fraction_max 0.990
_diffrn_reflns_limit_h_max 6
_diffrn_reflns_limit_h_min -11
_diffrn_reflns_limit_k_max 15
_diffrn_reflns_limit_k_min -15
_diffrn_reflns_limit_l_max 18
_diffrn_reflns_limit_l_min -18
_diffrn_reflns_number 9803
_diffrn_reflns_point_group_measured_fraction_full 0.998
_diffrn_reflns_point_group_measured_fraction_max 0.990
_diffrn_reflns_theta_full 25.240
_diffrn_reflns_theta_max 28.308
_diffrn_reflns_theta_min 2.056
_diffrn_source 'sealed tube'
_exptl_absorpt_coefficient_mu 2.830
_exptl_absorpt_correction_T_max 0.712
_exptl_absorpt_correction_T_min 0.607
_exptl_absorpt_correction_type numerical
_exptl_absorpt_process_details 'ABSCOR by T.Higashi    8  March, 1995'
_exptl_crystal_colour BLUE
_exptl_crystal_density_diffrn 2.443
_exptl_crystal_density_method 'not measured'
_exptl_crystal_description BLOCK
_exptl_crystal_F_000 940
_exptl_crystal_size_max 0.210
_exptl_crystal_size_mid 0.150
_exptl_crystal_size_min 0.120
_refine_diff_density_max 0.713
_refine_diff_density_min -0.647
_refine_diff_density_rms 0.125
_refine_ls_extinction_method none
_refine_ls_goodness_of_fit_ref 0.998
_refine_ls_hydrogen_treatment constr
_refine_ls_matrix_type full
_refine_ls_number_parameters 376
_refine_ls_number_reflns 6506
_refine_ls_number_restraints 0
_refine_ls_restrained_S_all 0.998
_refine_ls_R_factor_all 0.0450
_refine_ls_R_factor_gt 0.0303
_refine_ls_shift/su_max 0.002
_refine_ls_shift/su_mean 0.000
_refine_ls_structure_factor_coef Fsqd
_refine_ls_weighting_details 'w=1/[\s^2^(Fo^2^)+(0.0304P)^2^+0.5141P] where P=(Fo^2^+2Fc^2^)/3'
_refine_ls_weighting_scheme calc
_refine_ls_wR_factor_gt 0.0648
_refine_ls_wR_factor_ref 0.0711
_reflns_Friedel_coverage 0.000
_reflns_number_gt 5044
_reflns_number_total 6569
_reflns_threshold_expression 'I > 2\s(I)'
_cod_data_source_file c6dt02216b2.cif
_cod_data_source_block complex5
_cod_depositor_comments 'Adding full bibliography for 7039813--7039819.cif.'
_cod_database_code 7039815
_shelx_shelxl_version_number 2014/7
_shelx_space_group_comment
;
The symmetry employed for this shelxl refinement is uniquely defined
by the following loop, which should always be used as a source of
symmetry information in preference to the above space-group names.
They are only intended as comments.
;
_shelx_estimated_absorpt_t_min 0.588
_shelx_estimated_absorpt_t_max 0.728

loop_
_space_group_symop_operation_xyz
'x, y, z'
'-x, -y, -z'

loop_
_atom_site_label
_atom_site_type_symbol
_atom_site_fract_x
_atom_site_fract_y
_atom_site_fract_z
_atom_site_U_iso_or_equiv
_atom_site_adp_type
_atom_site_occupancy
_atom_site_site_symmetry_order
_atom_site_calc_flag
_atom_site_refinement_flags_posn
_atom_site_refinement_flags_adp
_atom_site_refinement_flags_occupancy
Mo1 Mo 0.17785(3) 1.73809(2) -0.50004(2) 0.01623(7) Uani 1 1 d . . .
Cu1 Cu 0.55516(5) 1.71878(4) -0.42034(3) 0.01962(10) Uani 1 1 d . . .
O1 O 0.3766(3) 1.7019(2) -0.49203(19) 0.0225(6) Uani 1 1 d . . .
N1 N 0.5077(3) 1.5639(3) -0.3157(2) 0.0199(6) Uani 1 1 d . . .
C1 C 0.3149(5) 1.2598(4) -0.0923(3) 0.0335(10) Uani 1 1 d . . .
O1W O 0.7281(3) 1.6200(2) -0.5140(2) 0.0315(7) Uani 1 1 d . . .
H1WA H 0.7835 1.6682 -0.5603 0.038 Uiso 1 1 d R U .
H1WB H 0.7729 1.5499 -0.5060 0.038 Uiso 1 1 d R U .
Te1 Te 0.0000 2.0000 -0.5000 0.01276(7) Uani 1 2 d S . P
Mo2 Mo -0.01201(4) 1.88826(3) -0.69364(2) 0.01788(8) Uani 1 1 d . . .
O2 O 0.1876(3) 1.8203(2) -0.64100(18) 0.0209(5) Uani 1 1 d . . .
N2 N 0.3281(4) 1.1537(3) -0.1132(3) 0.0395(9) Uani 1 1 d . . .
H2A H 0.3833 1.1443 -0.1677 0.047 Uiso 1 1 calc R U .
C2 C 0.2899(5) 0.7261(3) 0.0182(3) 0.0269(8) Uani 1 1 d . . .
O2W O 0.7335(3) 1.7421(2) -0.3532(2) 0.0276(6) Uani 1 1 d . . .
H2WB H 0.8101 1.7848 -0.3787 0.033 Uiso 1 1 d R U .
H2WA H 0.7096 1.7835 -0.3080 0.033 Uiso 1 1 d R U .
Mo3 Mo -0.18444(3) 2.14971(3) -0.69505(2) 0.01728(8) Uani 1 1 d . . .
N3 N 0.2540(4) 0.8384(3) 0.0254(3) 0.0374(9) Uani 1 1 d . . .
H3C H 0.1884 0.8516 0.0746 0.045 Uiso 1 1 calc R U .
O3 O -0.3802(3) 2.1915(2) -0.6883(2) 0.0278(6) Uani 1 1 d . . .
C3 C 0.3270(6) 0.9392(4) -0.0510(4) 0.0511(14) Uani 1 1 d . . .
H3A H 0.4354 0.9377 -0.0410 0.077 Uiso 1 1 calc R U .
H3B H 0.3226 0.9310 -0.1190 0.077 Uiso 1 1 calc R U .
O3W O 0.5808(3) 1.8740(2) -0.5210(2) 0.0349(7) Uani 1 1 d . . .
H3WA H 0.5571 1.8854 -0.5812 0.042 Uiso 1 1 d R U .
H3WB H 0.6505 1.9213 -0.5239 0.042 Uiso 1 1 d R U .
O4W O -0.3184(6) 0.8362(4) -0.1900(3) 0.0917(16) Uani 1 1 d . . .
H4WB H -0.2887 0.7873 -0.1361 0.110 Uiso 1 1 d R U .
H4WA H -0.2432 0.8810 -0.2010 0.110 Uiso 1 1 d R U .
N4 N 0.0425(4) 0.4505(3) 0.2313(3) 0.0336(8) Uani 1 1 d . . .
H4C H -0.0087 0.3943 0.2736 0.040 Uiso 1 1 calc R U .
O4 O -0.0924(3) 1.7559(2) -0.6818(2) 0.0273(6) Uani 1 1 d . . .
C4 C 0.2475(6) 1.0532(4) -0.0423(4) 0.0512(14) Uani 1 1 d . . .
H4A H 0.2447 1.0587 0.0271 0.077 Uiso 1 1 calc R U .
H4B H 0.1412 1.0573 -0.0576 0.077 Uiso 1 1 calc R U .
O5W O -0.4670(4) 0.0767(3) 0.7137(3) 0.0525(10) Uani 1 1 d . . .
H5WA H -0.4539 0.0005 0.7325 0.063 Uiso 1 1 d R U .
H5WB H -0.3817 0.1102 0.6935 0.063 Uiso 1 1 d R U .
O5 O 0.2042(3) 1.9236(2) -0.47863(18) 0.0165(5) Uani 1 1 d . . .
O6 O -0.0505(3) 1.84864(19) -0.51625(17) 0.0157(5) Uani 1 1 d . . .
O7 O -0.2012(3) 1.9861(2) -0.69513(19) 0.0204(5) Uani 1 1 d . . .
O8 O 0.1005(3) 1.6086(2) -0.5002(2) 0.0279(6) Uani 1 1 d . . .
O9 O 0.0680(3) 1.9354(2) -0.8179(2) 0.0307(6) Uani 1 1 d . . .
O10 O 0.0423(3) 2.0480(2) -0.64725(17) 0.0167(5) Uani 1 1 d . . .
O11 O -0.1067(3) 2.2101(2) -0.8172(2) 0.0295(6) Uani 1 1 d . . .
O12 O -0.1137(3) 2.2746(2) -0.64302(18) 0.0190(5) Uani 1 1 d . . .
O13 O 0.3865(4) 0.6988(3) -0.0456(2) 0.0360(7) Uani 1 1 d . . .
O15 O 0.2450(4) 1.2788(3) -0.0151(2) 0.0537(10) Uani 1 1 d . . .
C18 C 0.4230(5) 1.3648(3) -0.2758(3) 0.0319(10) Uani 1 1 d . . .
H18A H 0.4053 1.2996 -0.2984 0.038 Uiso 1 1 calc R U .
C21 C 0.1640(5) 0.6312(3) 0.1983(3) 0.0302(9) Uani 1 1 d . . .
H21A H 0.1940 0.6926 0.2213 0.036 Uiso 1 1 calc R U .
C24 C 0.4834(5) 1.5587(3) -0.2159(3) 0.0259(8) Uani 1 1 d . . .
H24A H 0.5053 1.6241 -0.1950 0.031 Uiso 1 1 calc R U .
C29 C 0.0777(5) 0.4465(4) 0.1354(4) 0.0362(10) Uani 1 1 d . . .
H29A H 0.0497 0.3826 0.1149 0.043 Uiso 1 1 calc R U .
C30 C 0.4270(5) 1.4592(3) -0.1433(3) 0.0280(9) Uani 1 1 d . . .
H30A H 0.4120 1.4579 -0.0746 0.034 Uiso 1 1 calc R U .
C31 C 0.1987(4) 0.6304(3) 0.0966(3) 0.0245(8) Uani 1 1 d . . .
C32 C 0.3929(5) 1.3615(3) -0.1731(3) 0.0272(9) Uani 1 1 d . . .
C34 C 0.4802(5) 1.4676(3) -0.3437(3) 0.0283(9) Uani 1 1 d . . .
H34A H 0.5004 1.4698 -0.4125 0.034 Uiso 1 1 calc R U .
C35 C 0.1557(5) 0.5373(3) 0.0663(3) 0.0311(9) Uani 1 1 d . . .
H35A H 0.1794 0.5354 -0.0014 0.037 Uiso 1 1 calc R U .
C38 C 0.0839(5) 0.5386(4) 0.2643(3) 0.0348(10) Uani 1 1 d . . .
H38A H 0.0585 0.5378 0.3326 0.042 Uiso 1 1 calc R U .

loop_
_atom_site_aniso_label
_atom_site_aniso_U_11
_atom_site_aniso_U_22
_atom_site_aniso_U_33
_atom_site_aniso_U_23
_atom_site_aniso_U_13
_atom_site_aniso_U_12
Mo1 0.01576(15) 0.01187(14) 0.01929(16) -0.00264(12) 0.00008(12) -0.00004(11)
Cu1 0.0178(2) 0.0160(2) 0.0214(2) 0.00055(17) -0.00061(18) -0.00256(17)
O1 0.0189(13) 0.0211(13) 0.0234(14) -0.0026(11) 0.0006(11) 0.0033(10)
N1 0.0226(16) 0.0178(14) 0.0177(15) -0.0023(12) -0.0012(13) -0.0019(12)
C1 0.038(2) 0.025(2) 0.028(2) 0.0067(18) 0.0022(19) -0.0093(18)
O1W 0.0306(16) 0.0214(13) 0.0358(16) -0.0037(12) 0.0085(13) 0.0012(12)
Te1 0.01222(15) 0.01012(14) 0.01498(15) -0.00209(11) -0.00067(12) -0.00119(11)
Mo2 0.02097(16) 0.01624(15) 0.01609(15) -0.00468(12) -0.00035(12) -0.00124(12)
O2 0.0192(13) 0.0197(12) 0.0215(13) -0.0039(10) 0.0012(11) 0.0000(10)
N2 0.043(2) 0.0238(18) 0.037(2) 0.0087(16) 0.0155(17) -0.0076(16)
C2 0.031(2) 0.0220(19) 0.025(2) -0.0042(16) 0.0054(17) -0.0071(16)
O2W 0.0196(13) 0.0297(14) 0.0332(15) -0.0069(12) 0.0006(12) -0.0094(11)
Mo3 0.01700(16) 0.01486(15) 0.01807(16) -0.00156(12) -0.00215(12) -0.00038(12)
N3 0.048(2) 0.0176(16) 0.039(2) -0.0045(15) 0.0204(18) -0.0106(15)
O3 0.0218(14) 0.0246(14) 0.0353(16) -0.0057(12) -0.0071(12) 0.0041(11)
C3 0.070(4) 0.026(2) 0.047(3) 0.000(2) 0.023(3) -0.023(2)
O3W 0.0340(17) 0.0272(15) 0.0352(17) 0.0098(13) -0.0060(14) -0.0128(13)
O4W 0.164(5) 0.067(3) 0.051(3) -0.026(2) -0.039(3) 0.024(3)
N4 0.0305(19) 0.0203(17) 0.040(2) 0.0055(15) 0.0034(16) -0.0057(14)
O4 0.0315(15) 0.0196(13) 0.0323(15) -0.0089(11) -0.0037(12) -0.0035(11)
C4 0.045(3) 0.025(2) 0.061(3) 0.017(2) 0.016(2) -0.007(2)
O5W 0.0402(19) 0.0366(18) 0.068(2) 0.0050(17) 0.0074(17) -0.0148(15)
O5 0.0136(11) 0.0143(11) 0.0193(12) -0.0026(10) -0.0004(10) 0.0017(9)
O6 0.0178(12) 0.0110(11) 0.0179(12) -0.0037(9) 0.0011(10) -0.0044(9)
O7 0.0185(13) 0.0180(12) 0.0250(13) -0.0048(10) -0.0034(11) -0.0037(10)
O8 0.0338(16) 0.0178(13) 0.0330(16) -0.0078(11) -0.0027(13) -0.0049(11)
O9 0.0350(16) 0.0344(15) 0.0192(14) -0.0060(12) 0.0048(12) -0.0007(13)
O10 0.0160(12) 0.0151(11) 0.0166(12) -0.0007(9) -0.0003(10) -0.0020(9)
O11 0.0370(16) 0.0280(15) 0.0213(14) -0.0018(12) -0.0005(12) -0.0093(12)
O12 0.0243(13) 0.0122(11) 0.0186(13) -0.0017(10) -0.0007(10) -0.0021(10)
O13 0.0422(18) 0.0304(15) 0.0307(16) -0.0060(13) 0.0103(14) -0.0060(13)
O15 0.075(3) 0.045(2) 0.0331(18) -0.0038(16) 0.0209(18) -0.0227(18)
C18 0.051(3) 0.0183(19) 0.025(2) -0.0001(16) -0.0046(19) -0.0113(18)
C21 0.040(2) 0.0179(18) 0.030(2) -0.0064(16) 0.0081(19) -0.0059(17)
C24 0.032(2) 0.0223(19) 0.023(2) -0.0046(16) -0.0038(17) -0.0037(16)
C29 0.044(3) 0.022(2) 0.043(3) -0.0070(19) -0.004(2) -0.0088(18)
C30 0.037(2) 0.026(2) 0.0179(19) -0.0019(16) 0.0009(17) -0.0047(17)
C31 0.027(2) 0.0159(17) 0.025(2) 0.0013(15) 0.0024(16) -0.0020(15)
C32 0.030(2) 0.0235(19) 0.023(2) 0.0036(16) 0.0003(17) -0.0074(16)
C34 0.042(2) 0.0223(19) 0.0187(19) -0.0024(15) -0.0017(17) -0.0066(17)
C35 0.042(2) 0.027(2) 0.025(2) -0.0055(17) -0.0022(18) -0.0089(18)
C38 0.043(3) 0.026(2) 0.027(2) -0.0001(18) 0.0102(19) 0.0011(18)

loop_
_atom_type_symbol
_atom_type_description
_atom_type_scat_dispersion_real
_atom_type_scat_dispersion_imag
_atom_type_scat_source
C C 0.0033 0.0016 'International Tables Vol C Tables 4.2.6.8 and 6.1.1.4'
H H 0.0000 0.0000 'International Tables Vol C Tables 4.2.6.8 and 6.1.1.4'
N N 0.0061 0.0033 'International Tables Vol C Tables 4.2.6.8 and 6.1.1.4'
O O 0.0106 0.0060 'International Tables Vol C Tables 4.2.6.8 and 6.1.1.4'
Cu Cu 0.3201 1.2651 'International Tables Vol C Tables 4.2.6.8 and 6.1.1.4'
Mo Mo -1.6832 0.6857 'International Tables Vol C Tables 4.2.6.8 and 6.1.1.4'
Te Te -0.5308 1.6751 'International Tables Vol C Tables 4.2.6.8 and 6.1.1.4'

loop_
_geom_angle_atom_site_label_1
_geom_angle_atom_site_label_2
_geom_angle_atom_site_label_3
_geom_angle
_geom_angle_site_symmetry_1
_geom_angle_site_symmetry_3
O8 Mo1 O1 106.14(12) . .
O8 Mo1 O2 100.20(12) . .
O1 Mo1 O2 98.62(11) . .
O8 Mo1 O12 95.53(11) . 2_594
O1 Mo1 O12 97.97(11) . 2_594
O2 Mo1 O12 152.92(10) . 2_594
O8 Mo1 O6 93.83(11) . .
O1 Mo1 O6 159.94(10) . .
O2 Mo1 O6 75.54(9) . .
O12 Mo1 O6 81.57(9) 2_594 .
O8 Mo1 O5 162.18(11) . .
O1 Mo1 O5 89.85(10) . .
O2 Mo1 O5 84.72(9) . .
O12 Mo1 O5 74.07(9) 2_594 .
O6 Mo1 O5 70.65(8) . .
O3W Cu1 O2W 90.59(11) . .
O3W Cu1 N1 174.67(12) . .
O2W Cu1 N1 93.10(11) . .
O3W Cu1 O1 87.07(11) . .
O2W Cu1 O1 177.66(10) . .
N1 Cu1 O1 89.23(11) . .
O3W Cu1 O1W 92.97(11) . .
O2W Cu1 O1W 87.28(11) . .
N1 Cu1 O1W 91.04(11) . .
O1 Cu1 O1W 92.89(10) . .
O3W Cu1 O3 91.22(11) . 2_594
O2W Cu1 O3 90.85(10) . 2_594
N1 Cu1 O3 84.90(11) . 2_594
O1 Cu1 O3 89.15(10) . 2_594
O1W Cu1 O3 175.43(10) . 2_594
Mo1 O1 Cu1 143.84(15) . .
C34 N1 C24 118.0(3) . .
C34 N1 Cu1 120.9(2) . .
C24 N1 Cu1 120.6(2) . .
O15 C1 N2 124.3(4) . .
O15 C1 C32 119.6(4) . .
N2 C1 C32 116.1(4) . .
O5 Te1 O5 180.0 . 2_594
O5 Te1 O10 94.50(10) . .
O5 Te1 O10 85.50(10) 2_594 .
O5 Te1 O10 85.50(10) . 2_594
O5 Te1 O10 94.50(10) 2_594 2_594
O10 Te1 O10 180.0 . 2_594
O5 Te1 O6 94.10(10) . 2_594
O5 Te1 O6 85.90(10) 2_594 2_594
O10 Te1 O6 94.44(10) . 2_594
O10 Te1 O6 85.56(10) 2_594 2_594
O5 Te1 O6 85.90(10) . .
O5 Te1 O6 94.10(10) 2_594 .
O10 Te1 O6 85.56(10) . .
O10 Te1 O6 94.44(10) 2_594 .
O6 Te1 O6 180.0 2_594 .
O9 Mo2 O4 106.19(13) . .
O9 Mo2 O7 101.82(12) . .
O4 Mo2 O7 96.93(11) . .
O9 Mo2 O2 94.45(12) . .
O4 Mo2 O2 98.24(11) . .
O7 Mo2 O2 153.66(11) . .
O9 Mo2 O10 96.30(11) . .
O4 Mo2 O10 157.29(11) . .
O7 Mo2 O10 74.94(9) . .
O2 Mo2 O10 82.86(9) . .
O9 Mo2 O6 161.80(11) . .
O4 Mo2 O6 88.42(11) . .
O7 Mo2 O6 86.74(9) . .
O2 Mo2 O6 72.32(9) . .
O10 Mo2 O6 70.20(8) . .
Mo1 O2 Mo2 116.43(12) . .
C1 N2 C4 119.4(4) . .
O13 C2 N3 124.5(4) . .
O13 C2 C31 120.3(4) . .
N3 C2 C31 115.1(4) . .
O11 Mo3 O3 107.31(13) . .
O11 Mo3 O7 101.41(12) . .
O3 Mo3 O7 96.82(11) . .
O11 Mo3 O12 94.00(11) . .
O3 Mo3 O12 98.98(12) . .
O7 Mo3 O12 153.53(10) . .
O11 Mo3 O10 93.55(11) . .
O3 Mo3 O10 158.59(10) . .
O7 Mo3 O10 73.80(9) . .
O12 Mo3 O10 83.95(9) . .
O11 Mo3 O5 160.22(11) . 2_594
O3 Mo3 O5 90.15(11) . 2_594
O7 Mo3 O5 85.22(9) . 2_594
O12 Mo3 O5 73.67(9) . 2_594
O10 Mo3 O5 70.19(8) . 2_594
C2 N3 C3 119.8(4) . .
Mo3 O3 Cu1 134.50(15) . 2_594
C4 C3 N3 110.5(4) . .
C29 N4 C38 122.1(4) . .
C3 C4 N2 110.3(4) . .
Te1 O5 Mo3 102.02(10) . 2_594
Te1 O5 Mo1 101.16(10) . .
Mo3 O5 Mo1 92.30(8) 2_594 .
Te1 O6 Mo1 102.23(10) . .
Te1 O6 Mo2 100.41(9) . .
Mo1 O6 Mo2 91.75(8) . .
Mo2 O7 Mo3 115.97(12) . .
Te1 O10 Mo2 103.81(9) . .
Te1 O10 Mo3 102.22(10) . .
Mo2 O10 Mo3 91.93(8) . .
Mo1 O12 Mo3 115.35(11) 2_594 .
C34 C18 C32 118.3(4) . .
C38 C21 C31 118.2(4) . .
N1 C24 C30 122.0(4) . .
N4 C29 C35 119.6(4) . .
C24 C30 C32 119.7(4) . .
C35 C31 C21 119.2(3) . .
C35 C31 C2 118.2(4) . .
C21 C31 C2 122.5(4) . .
C30 C32 C18 118.4(3) . .
C30 C32 C1 117.9(4) . .
C18 C32 C1 123.6(4) . .
N1 C34 C18 123.5(4) . .
C31 C35 C29 120.2(4) . .
N4 C38 C21 120.6(4) . .

loop_
_geom_bond_atom_site_label_1
_geom_bond_atom_site_label_2
_geom_bond_distance
_geom_bond_site_symmetry_2
Mo1 O8 1.714(2) .
Mo1 O1 1.747(2) .
Mo1 O2 1.896(2) .
Mo1 O12 1.935(2) 2_594
Mo1 O6 2.252(2) .
Mo1 O5 2.295(2) .
Cu1 O3W 1.953(2) .
Cu1 O2W 1.988(3) .
Cu1 N1 2.003(3) .
Cu1 O1 2.004(3) .
Cu1 O1W 2.274(3) .
Cu1 O3 2.355(3) 2_594
N1 C34 1.335(5) .
N1 C24 1.342(5) .
C1 O15 1.213(5) .
C1 N2 1.332(6) .
C1 C32 1.521(5) .
Te1 O5 1.923(2) .
Te1 O5 1.923(2) 2_594
Te1 O10 1.933(2) .
Te1 O10 1.933(2) 2_594
Te1 O6 1.937(2) 2_594
Te1 O6 1.937(2) .
Mo2 O9 1.710(3) .
Mo2 O4 1.715(2) .
Mo2 O7 1.899(2) .
Mo2 O2 1.974(2) .
Mo2 O10 2.239(2) .
Mo2 O6 2.331(2) .
N2 C4 1.466(5) .
C2 O13 1.214(5) .
C2 N3 1.338(5) .
C2 C31 1.519(5) .
Mo3 O11 1.700(3) .
Mo3 O3 1.719(3) .
Mo3 O7 1.923(2) .
Mo3 O12 1.973(2) .
Mo3 O10 2.269(2) .
Mo3 O5 2.284(2) 2_594
N3 C3 1.469(5) .
O3 Cu1 2.355(3) 2_594
C3 C4 1.456(7) .
N4 C29 1.323(6) .
N4 C38 1.330(5) .
O5 Mo3 2.284(2) 2_594
O12 Mo1 1.935(2) 2_594
C18 C34 1.384(5) .
C18 C32 1.388(6) .
C21 C38 1.379(5) .
C21 C31 1.390(5) .
C24 C30 1.382(5) .
C29 C35 1.374(5) .
C30 C32 1.383(5) .
C31 C35 1.366(5) .
